data_4088901
loop_
_publ_author_name
'Wang, Hao'
'Zhang, Jiji'
'Lin, Zhenyang'
'Xie, Zuowei'

_publ_section_title
;
 Synthesis and Structural Characterization of Carbene-Stabilized
 Carborane-Fused Azaborolyl Radical Cation and Dicarbollyl-Fused Azaborole
;
_journal_issue 16
_journal_name_full Organometallics
_journal_page_first 2579
_journal_paper_doi 10.1021/acs.organomet.6b00545
_journal_volume 35
_journal_year 2016
_chemical_formula_sum 'C60 H112 B22 Cu2 I4 N6'
_chemical_formula_weight 1790.05
_space_group_crystal_system triclinic
_space_group_IT_number 2
_space_group_name_Hall '-P 1'
_space_group_name_H-M_alt 'P -1'
_atom_sites_solution_hydrogens geom
_audit_creation_method SHELXL-2014/6
_cell_angle_alpha 98.563(3)
_cell_angle_beta 97.586(3)
_cell_angle_gamma 102.177(3)
_cell_formula_units_Z 1
_cell_length_a 9.7240(15)
_cell_length_b 11.0917(18)
_cell_length_c 22.418(4)
_cell_measurement_reflns_used 101
_cell_measurement_temperature 296(2)
_cell_measurement_theta_max 15
_cell_measurement_theta_min 15
_cell_volume 2303.5(7)
_computing_cell_refinement 'BRUKER KAPPA APEXII DUO DIFFRACTOMETER'
_computing_data_collection 'BRUKER KAPPA APEXII DUO DIFFRACTOMETER'
_computing_data_reduction 'BRUKER KAPPA APEXII DUO DIFFRACTOMETER'
_computing_molecular_graphics 'BRUKER SHELXTL'
_computing_publication_material 'BRUKER SHELXTL'
_computing_structure_refinement 'SHELXL-2014/6 (Sheldrick, 2014)'
_diffrn_ambient_temperature 296(2)
_diffrn_measured_fraction_theta_full 0.993
_diffrn_measured_fraction_theta_max 0.993
_diffrn_measurement_device_type 'BRUKER KAPPA APEXII DUO DIFFRACTOMETER'
_diffrn_measurement_method 'Phi & Omega Scan'
_diffrn_radiation_type MoK\a
_diffrn_radiation_wavelength 0.71073
_diffrn_reflns_av_unetI/netI 0.0639
_diffrn_reflns_Laue_measured_fraction_full 0.993
_diffrn_reflns_Laue_measured_fraction_max 0.993
_diffrn_reflns_limit_h_max 11
_diffrn_reflns_limit_h_min -11
_diffrn_reflns_limit_k_max 13
_diffrn_reflns_limit_k_min -13
_diffrn_reflns_limit_l_max 26
_diffrn_reflns_limit_l_min 0
_diffrn_reflns_number 8384
_diffrn_reflns_point_group_measured_fraction_full 0.993
_diffrn_reflns_point_group_measured_fraction_max 0.993
_diffrn_reflns_theta_full 25.242
_diffrn_reflns_theta_max 25.248
_diffrn_reflns_theta_min 0.932
_exptl_absorpt_coefficient_mu 1.836
_exptl_absorpt_correction_T_max 0.745620
_exptl_absorpt_correction_T_min 0.616516
_exptl_absorpt_correction_type multi-scan
_exptl_crystal_colour red
_exptl_crystal_density_diffrn 1.290
_exptl_crystal_description block
_exptl_crystal_F_000 894
_exptl_crystal_size_max 0.300
_exptl_crystal_size_mid 0.300
_exptl_crystal_size_min 0.200
_platon_squeeze_details
;
;
_refine_diff_density_max 1.375
_refine_diff_density_min -0.692
_refine_diff_density_rms 0.217
_refine_ls_extinction_method none
_refine_ls_goodness_of_fit_ref 1.100
_refine_ls_hydrogen_treatment constr
_refine_ls_matrix_type full
_refine_ls_number_parameters 425
_refine_ls_number_reflns 8384
_refine_ls_number_restraints 0
_refine_ls_restrained_S_all 1.100
_refine_ls_R_factor_all 0.1026
_refine_ls_R_factor_gt 0.0616
_refine_ls_shift/su_max 0.003
_refine_ls_shift/su_mean 0.000
_refine_ls_structure_factor_coef Fsqd
_refine_ls_weighting_details 'w=1/[\s^2^(Fo^2^)+(0.1202P)^2^+2.2522P] where P=(Fo^2^+2Fc^2^)/3'
_refine_ls_weighting_scheme calc
_refine_ls_wR_factor_gt 0.1870
_refine_ls_wR_factor_ref 0.2167
_reflns_Friedel_coverage 0.000
_reflns_number_gt 5760
_reflns_number_total 8384
_reflns_threshold_expression 'I > 2\s(I)'
_cod_data_source_file om6b00545_si_003.cif
_cod_data_source_block '[2]2[Cu2I4]'
_cod_original_cell_volume 2303.5(6)
_cod_database_code 4088901
_shelx_space_group_comment
;
The symmetry employed for this shelxl refinement is uniquely defined
by the following loop, which should always be used as a source of
symmetry information in preference to the above space-group names.
They are only intended as comments.
;
_shelx_estimated_absorpt_t_min 0.609
_shelx_estimated_absorpt_t_max 0.710
_shelxl_version_number 2014/6

loop_
_space_group_symop_operation_xyz
'x, y, z'
'-x, -y, -z'

loop_
_atom_site_label
_atom_site_type_symbol
_atom_site_fract_x
_atom_site_fract_y
_atom_site_fract_z
_atom_site_U_iso_or_equiv
_atom_site_adp_type
_atom_site_occupancy
_atom_site_site_symmetry_order
_atom_site_calc_flag
_atom_site_refinement_flags_posn
_atom_site_refinement_flags_adp
Cu1 Cu 1.02177(15) 0.60807(13) 0.53773(8) 0.0685(4) Uani 1 1 d . .
I1 I 0.78240(8) 0.51863(8) 0.46170(4) 0.0690(3) Uani 1 1 d . .
I2 I 1.05093(10) 0.81719(8) 0.60438(5) 0.0822(4) Uani 1 1 d . .
N1 N 0.7784(8) 0.2919(7) 0.7669(3) 0.0359(17) Uani 1 1 d . .
N2 N 0.7752(8) 0.0873(8) 0.6316(4) 0.0414(19) Uani 1 1 d . .
N3 N 0.6398(9) -0.0382(8) 0.6787(4) 0.048(2) Uani 1 1 d . .
C1 C 0.9125(10) 0.2667(10) 0.8590(4) 0.046(2) Uani 1 1 d . .
C2 C 0.8904(11) 0.1377(9) 0.8065(4) 0.045(2) Uani 1 1 d . .
C11 C 0.8259(10) 0.3475(9) 0.8300(4) 0.044(2) Uani 1 1 d . .
C12 C 0.7677(13) 0.4423(12) 0.8666(5) 0.060(3) Uani 1 1 d . .
C13 C 0.6994(15) 0.5334(13) 0.8301(6) 0.080(4) Uani 1 1 d . .
H13A H 0.6655 0.5903 0.8579 0.120 Uiso 1 1 calc R U
H13B H 0.7703 0.5800 0.8109 0.120 Uiso 1 1 calc R U
H13C H 0.6212 0.4848 0.7993 0.120 Uiso 1 1 calc R U
C14 C 0.6461(19) 0.3669(18) 0.8972(7) 0.104(6) Uani 1 1 d . .
H14A H 0.6057 0.4249 0.9213 0.156 Uiso 1 1 calc R U
H14B H 0.5729 0.3133 0.8657 0.156 Uiso 1 1 calc R U
H14C H 0.6865 0.3169 0.9229 0.156 Uiso 1 1 calc R U
C15 C 0.8882(16) 0.5301(13) 0.9162(6) 0.082(4) Uani 1 1 d . .
H15A H 0.8497 0.5909 0.9396 0.122 Uiso 1 1 calc R U
H15B H 0.9277 0.4813 0.9429 0.122 Uiso 1 1 calc R U
H15C H 0.9617 0.5725 0.8968 0.122 Uiso 1 1 calc R U
C16 C 0.7341(10) 0.3682(9) 0.7222(4) 0.041(2) Uani 1 1 d . .
C17 C 0.5954(11) 0.3347(10) 0.6896(4) 0.047(3) Uani 1 1 d . .
C18 C 0.5619(14) 0.4056(13) 0.6458(5) 0.066(4) Uani 1 1 d . .
H18A H 0.4695 0.3859 0.6239 0.079 Uiso 1 1 calc R U
C19 C 0.6584(16) 0.5015(13) 0.6340(6) 0.070(4) Uani 1 1 d . .
H19A H 0.6331 0.5450 0.6035 0.084 Uiso 1 1 calc R U
C20 C 0.7965(14) 0.5356(11) 0.6675(5) 0.062(3) Uani 1 1 d . .
H20A H 0.8624 0.6022 0.6591 0.074 Uiso 1 1 calc R U
C21 C 0.8366(12) 0.4732(9) 0.7123(5) 0.050(3) Uani 1 1 d . .
C22 C 0.9893(13) 0.5226(10) 0.7480(5) 0.058(3) Uani 1 1 d . .
H22A H 0.9976 0.4808 0.7834 0.069 Uiso 1 1 calc R U
C23 C 1.0250(18) 0.6678(13) 0.7724(7) 0.092(5) Uani 1 1 d . .
H23A H 1.1211 0.6947 0.7943 0.138 Uiso 1 1 calc R U
H23B H 1.0156 0.7108 0.7384 0.138 Uiso 1 1 calc R U
H23C H 0.9602 0.6867 0.7992 0.138 Uiso 1 1 calc R U
C24 C 1.1043(14) 0.4954(13) 0.7099(7) 0.078(4) Uani 1 1 d . .
H24A H 1.1972 0.5282 0.7344 0.116 Uiso 1 1 calc R U
H24B H 1.0895 0.4064 0.6970 0.116 Uiso 1 1 calc R U
H24C H 1.0976 0.5346 0.6746 0.116 Uiso 1 1 calc R U
C25 C 0.4781(11) 0.2296(11) 0.6990(5) 0.052(3) Uani 1 1 d . .
H25A H 0.5203 0.1811 0.7264 0.063 Uiso 1 1 calc R U
C26 C 0.3641(14) 0.2788(16) 0.7280(7) 0.089(5) Uani 1 1 d . .
H26A H 0.2916 0.2095 0.7333 0.133 Uiso 1 1 calc R U
H26B H 0.4061 0.3304 0.7671 0.133 Uiso 1 1 calc R U
H26C H 0.3224 0.3276 0.7020 0.133 Uiso 1 1 calc R U
C27 C 0.4052(12) 0.1418(13) 0.6398(5) 0.067(4) Uani 1 1 d . .
H27A H 0.3318 0.0768 0.6481 0.100 Uiso 1 1 calc R U
H27B H 0.3636 0.1878 0.6123 0.100 Uiso 1 1 calc R U
H27C H 0.4740 0.1049 0.6215 0.100 Uiso 1 1 calc R U
C28 C 0.7389(9) 0.0738(9) 0.6874(4) 0.037(2) Uani 1 1 d . .
C29 C 0.6984(12) -0.0174(11) 0.5881(5) 0.053(3) Uani 1 1 d . .
C30 C 0.6154(13) -0.0942(10) 0.6173(5) 0.054(3) Uani 1 1 d . .
C31 C 0.8835(10) 0.1974(9) 0.6225(5) 0.043(2) Uani 1 1 d . .
H31A H 0.9072 0.2579 0.6611 0.052 Uiso 1 1 calc R U
C32 C 0.8207(13) 0.2614(11) 0.5739(6) 0.061(3) Uani 1 1 d . .
H32A H 0.8918 0.3318 0.5687 0.091 Uiso 1 1 calc R U
H32B H 0.7901 0.2030 0.5359 0.091 Uiso 1 1 calc R U
H32C H 0.7405 0.2899 0.5864 0.091 Uiso 1 1 calc R U
C33 C 1.0190(11) 0.1586(11) 0.6112(6) 0.063(3) Uani 1 1 d . .
H33A H 1.0879 0.2299 0.6054 0.095 Uiso 1 1 calc R U
H33B H 1.0567 0.1267 0.6458 0.095 Uiso 1 1 calc R U
H33C H 0.9987 0.0945 0.5753 0.095 Uiso 1 1 calc R U
C34 C 0.5765(12) -0.0946(11) 0.7289(6) 0.064(3) Uani 1 1 d . .
H34A H 0.6265 -0.0395 0.7673 0.076 Uiso 1 1 calc R U
C35 C 0.4180(14) -0.0985(16) 0.7275(7) 0.089(5) Uani 1 1 d . .
H35A H 0.3862 -0.1356 0.7608 0.134 Uiso 1 1 calc R U
H35B H 0.4041 -0.0147 0.7314 0.134 Uiso 1 1 calc R U
H35C H 0.3643 -0.1476 0.6895 0.134 Uiso 1 1 calc R U
C36 C 0.6161(17) -0.2222(13) 0.7305(7) 0.092(5) Uani 1 1 d . .
H36A H 0.5763 -0.2593 0.7624 0.137 Uiso 1 1 calc R U
H36B H 0.5785 -0.2771 0.6919 0.137 Uiso 1 1 calc R U
H36C H 0.7181 -0.2095 0.7384 0.137 Uiso 1 1 calc R U
C37 C 0.7207(15) -0.0398(13) 0.5223(5) 0.076(4) Uani 1 1 d . .
H37A H 0.7860 0.0321 0.5147 0.114 Uiso 1 1 calc R U
H37B H 0.7592 -0.1124 0.5146 0.114 Uiso 1 1 calc R U
H37C H 0.6309 -0.0532 0.4956 0.114 Uiso 1 1 calc R U
C38 C 0.5049(15) -0.2156(12) 0.5890(6) 0.079(4) Uani 1 1 d . .
H38A H 0.4618 -0.2507 0.6206 0.119 Uiso 1 1 calc R U
H38B H 0.4326 -0.1983 0.5602 0.119 Uiso 1 1 calc R U
H38C H 0.5506 -0.2743 0.5683 0.119 Uiso 1 1 calc R U
B3 B 1.0526(11) 0.2427(12) 0.8206(6) 0.047(3) Uani 1 1 d . .
H3 H 1.0937 0.2982 0.7872 0.057 Uiso 1 1 calc R U
B4 B 1.0851(14) 0.3059(14) 0.8997(6) 0.062(4) Uani 1 1 d . .
H4 H 1.1469 0.4027 0.9174 0.074 Uiso 1 1 calc R U
B5 B 0.9321(15) 0.2324(15) 0.9321(6) 0.066(4) Uani 1 1 d . .
H5 H 0.8962 0.2821 0.9712 0.079 Uiso 1 1 calc R U
B6 B 0.8050(15) 0.1272(14) 0.8712(6) 0.059(4) Uani 1 1 d . .
H6 H 0.6890 0.1091 0.8702 0.071 Uiso 1 1 calc R U
B7 B 1.0405(14) 0.0801(14) 0.8098(7) 0.063(4) Uani 1 1 d . .
H7 H 1.0745 0.0309 0.7701 0.076 Uiso 1 1 calc R U
B8 B 1.1627(15) 0.1847(15) 0.8733(7) 0.070(4) Uani 1 1 d . .
H8 H 1.2789 0.2019 0.8749 0.085 Uiso 1 1 calc R U
B9 B 1.0920(16) 0.1776(15) 0.9389(7) 0.073(4) Uani 1 1 d . .
H9 H 1.1624 0.1928 0.9833 0.087 Uiso 1 1 calc R U
B10 B 0.9257(16) 0.0676(14) 0.9224(6) 0.066(4) Uani 1 1 d . .
H10 H 0.8868 0.0101 0.9554 0.079 Uiso 1 1 calc R U
B11 B 0.8930(16) 0.0104(13) 0.8424(7) 0.064(4) Uani 1 1 d . .
H11 H 0.8311 -0.0854 0.8224 0.077 Uiso 1 1 calc R U
B12 B 1.0607(17) 0.0407(16) 0.8869(8) 0.076(5) Uani 1 1 d . .
H12 H 1.1090 -0.0367 0.8970 0.091 Uiso 1 1 calc R U
B13 B 0.7971(11) 0.1686(10) 0.7504(5) 0.038(3) Uani 1 1 d . .

loop_
_atom_site_aniso_label
_atom_site_aniso_U_11
_atom_site_aniso_U_22
_atom_site_aniso_U_33
_atom_site_aniso_U_23
_atom_site_aniso_U_13
_atom_site_aniso_U_12
Cu1 0.0679(9) 0.0519(8) 0.0789(10) 0.0229(8) -0.0010(8) -0.0002(6)
I1 0.0510(4) 0.0642(5) 0.0844(6) 0.0244(5) -0.0084(4) 0.0020(3)
I2 0.0862(6) 0.0447(4) 0.1022(7) 0.0139(5) -0.0082(5) 0.0002(4)
N1 0.032(4) 0.044(5) 0.031(4) 0.003(3) 0.004(3) 0.012(3)
N2 0.040(4) 0.047(5) 0.037(5) 0.003(4) 0.004(4) 0.013(4)
N3 0.050(5) 0.053(5) 0.034(5) 0.001(4) 0.001(4) 0.004(4)
C1 0.045(5) 0.054(6) 0.033(5) 0.004(5) -0.002(4) 0.003(4)
C2 0.057(6) 0.039(5) 0.038(5) 0.003(4) -0.004(5) 0.016(5)
C11 0.042(5) 0.045(6) 0.040(6) -0.003(4) -0.003(4) 0.014(4)
C12 0.074(8) 0.077(8) 0.032(6) -0.005(5) 0.007(5) 0.038(6)
C13 0.094(10) 0.085(10) 0.070(9) -0.013(7) 0.019(8) 0.057(8)
C14 0.110(13) 0.162(18) 0.069(10) 0.018(11) 0.039(9) 0.081(12)
C15 0.107(11) 0.081(9) 0.048(7) -0.018(7) -0.004(7) 0.036(8)
C16 0.043(5) 0.048(6) 0.036(5) 0.003(4) 0.003(4) 0.024(4)
C17 0.051(6) 0.055(6) 0.038(6) -0.004(5) 0.000(5) 0.030(5)
C18 0.075(8) 0.082(9) 0.045(7) 0.003(6) -0.012(6) 0.046(7)
C19 0.105(11) 0.073(9) 0.047(7) 0.017(6) 0.010(7) 0.049(8)
C20 0.089(9) 0.052(7) 0.050(7) 0.017(6) 0.008(6) 0.027(6)
C21 0.068(7) 0.035(5) 0.051(6) 0.005(5) 0.007(5) 0.022(5)
C22 0.069(7) 0.043(6) 0.056(7) 0.008(5) 0.004(6) 0.007(5)
C23 0.122(13) 0.058(8) 0.081(10) -0.004(7) 0.004(9) 0.007(8)
C24 0.066(8) 0.080(10) 0.074(9) 0.000(7) 0.006(7) 0.001(7)
C25 0.042(6) 0.078(8) 0.040(6) 0.010(6) 0.008(5) 0.020(5)
C26 0.053(7) 0.135(14) 0.077(10) -0.007(9) 0.015(7) 0.036(8)
C27 0.052(7) 0.096(10) 0.052(7) -0.001(6) -0.003(5) 0.034(7)
C28 0.034(5) 0.039(5) 0.043(6) 0.011(4) 0.003(4) 0.017(4)
C29 0.061(7) 0.052(7) 0.042(6) -0.004(5) -0.001(5) 0.015(5)
C30 0.065(7) 0.040(6) 0.048(6) -0.001(5) -0.012(5) 0.007(5)
C31 0.048(6) 0.036(5) 0.047(6) 0.007(4) 0.015(5) 0.009(4)
C32 0.069(7) 0.059(7) 0.063(7) 0.022(6) 0.018(6) 0.023(6)
C33 0.048(6) 0.056(7) 0.088(9) 0.009(7) 0.018(6) 0.017(5)
C34 0.061(7) 0.052(7) 0.071(8) 0.021(6) -0.002(6) 0.000(5)
C35 0.058(8) 0.120(13) 0.077(10) 0.025(9) 0.012(7) -0.011(8)
C36 0.110(12) 0.057(9) 0.089(11) 0.014(7) -0.014(9) -0.001(8)
C37 0.095(10) 0.085(10) 0.038(7) -0.015(6) 0.015(6) 0.015(7)
C38 0.076(9) 0.056(8) 0.081(10) -0.012(7) -0.004(7) -0.011(6)
B3 0.034(6) 0.063(8) 0.047(7) 0.009(6) 0.000(5) 0.020(5)
B4 0.050(7) 0.073(9) 0.050(8) -0.006(7) -0.016(6) 0.014(6)
B5 0.063(8) 0.089(11) 0.039(7) 0.006(7) -0.009(6) 0.018(8)
B6 0.061(8) 0.070(9) 0.045(7) 0.025(7) 0.008(6) 0.003(7)
B7 0.055(8) 0.071(9) 0.060(8) 0.003(7) -0.012(7) 0.027(7)
B8 0.050(8) 0.087(11) 0.071(10) 0.013(8) -0.016(7) 0.028(7)
B9 0.070(9) 0.089(11) 0.052(9) 0.019(8) -0.015(7) 0.015(8)
B10 0.084(10) 0.072(9) 0.044(8) 0.024(7) 0.002(7) 0.019(8)
B11 0.074(9) 0.049(8) 0.069(9) 0.017(7) -0.001(7) 0.017(7)
B12 0.072(9) 0.078(11) 0.085(11) 0.036(9) -0.011(8) 0.032(8)
B13 0.029(5) 0.048(6) 0.038(6) 0.016(5) 0.000(4) 0.006(4)

loop_
_atom_type_symbol
_atom_type_description
_atom_type_scat_dispersion_real
_atom_type_scat_dispersion_imag
_atom_type_scat_source
C C 0.0033 0.0016 'International Tables Vol C Tables 4.2.6.8 and 6.1.1.4'
H H 0.0000 0.0000 'International Tables Vol C Tables 4.2.6.8 and 6.1.1.4'
B B 0.0013 0.0007 'International Tables Vol C Tables 4.2.6.8 and 6.1.1.4'
N N 0.0061 0.0033 'International Tables Vol C Tables 4.2.6.8 and 6.1.1.4'
Cu Cu 0.3201 1.2651 'International Tables Vol C Tables 4.2.6.8 and 6.1.1.4'
I I -0.4742 1.8119 'International Tables Vol C Tables 4.2.6.8 and 6.1.1.4'

loop_
_geom_angle_atom_site_label_1
_geom_angle_atom_site_label_2
_geom_angle_atom_site_label_3
_geom_angle
_geom_angle_site_symmetry_1
_geom_angle_site_symmetry_3
I2 Cu1 I1 123.82(6) . 2_766
I2 Cu1 I1 117.16(7) . .
I1 Cu1 I1 118.99(7) 2_766 .
I2 Cu1 Cu1 176.13(10) . 2_766
I1 Cu1 Cu1 59.69(6) 2_766 2_766
I1 Cu1 Cu1 59.30(6) . 2_766
Cu1 I1 Cu1 61.01(7) 2_766 .
B13 N1 C11 115.1(7) . .
B13 N1 C16 124.0(8) . .
C11 N1 C16 120.2(8) . .
C28 N2 C29 108.9(9) . .
C28 N2 C31 122.8(8) . .
C29 N2 C31 128.3(9) . .
C28 N3 C30 109.2(9) . .
C28 N3 C34 124.8(8) . .
C30 N3 C34 125.9(9) . .
C11 C1 C2 105.6(7) . .
C11 C1 B5 131.3(10) . .
C2 C1 B5 110.9(9) . .
C11 C1 B4 130.2(9) . .
C2 C1 B4 109.7(8) . .
B5 C1 B4 63.8(8) . .
C11 C1 B3 112.7(8) . .
C2 C1 B3 60.0(6) . .
B5 C1 B3 113.1(8) . .
B4 C1 B3 61.0(7) . .
C11 C1 B6 112.3(8) . .
C2 C1 B6 62.2(7) . .
B5 C1 B6 62.0(7) . .
B4 C1 B6 114.8(9) . .
B3 C1 B6 113.3(9) . .
B13 C2 C1 101.9(7) . .
B13 C2 B7 130.2(9) . .
C1 C2 B7 111.7(8) . .
B13 C2 B3 107.7(8) . .
C1 C2 B3 62.4(6) . .
B7 C2 B3 61.9(7) . .
B13 C2 B11 137.2(9) . .
C1 C2 B11 109.4(8) . .
B7 C2 B11 62.3(8) . .
B3 C2 B11 112.4(8) . .
B13 C2 B6 114.0(9) . .
C1 C2 B6 61.3(7) . .
B7 C2 B6 114.1(9) . .
B3 C2 B6 114.5(8) . .
B11 C2 B6 61.4(8) . .
N1 C11 C12 126.9(8) . .
N1 C11 C1 108.0(8) . .
C12 C11 C1 122.6(9) . .
C11 C12 C15 110.1(10) . .
C11 C12 C13 116.4(9) . .
C15 C12 C13 105.1(11) . .
C11 C12 C14 106.9(11) . .
C15 C12 C14 110.9(11) . .
C13 C12 C14 107.5(11) . .
C17 C16 C21 121.3(9) . .
C17 C16 N1 119.7(9) . .
C21 C16 N1 119.0(8) . .
C18 C17 C16 117.3(11) . .
C18 C17 C25 117.7(10) . .
C16 C17 C25 125.1(9) . .
C19 C18 C17 122.4(11) . .
C18 C19 C20 120.0(11) . .
C21 C20 C19 121.2(13) . .
C20 C21 C16 117.8(10) . .
C20 C21 C22 116.6(11) . .
C16 C21 C22 125.6(9) . .
C21 C22 C24 113.1(10) . .
C21 C22 C23 112.2(10) . .
C24 C22 C23 107.6(11) . .
C17 C25 C27 112.6(9) . .
C17 C25 C26 111.8(11) . .
C27 C25 C26 107.5(9) . .
N2 C28 N3 106.7(8) . .
N2 C28 B13 127.3(8) . .
N3 C28 B13 126.0(9) . .
C30 C29 N2 107.6(9) . .
C30 C29 C37 128.6(11) . .
N2 C29 C37 123.6(11) . .
C29 C30 N3 107.6(9) . .
C29 C30 C38 127.5(11) . .
N3 C30 C38 124.7(11) . .
N2 C31 C33 110.1(8) . .
N2 C31 C32 110.7(8) . .
C33 C31 C32 114.8(9) . .
N3 C34 C35 114.8(9) . .
N3 C34 C36 108.6(12) . .
C35 C34 C36 114.7(11) . .
C2 B3 C1 57.6(6) . .
C2 B3 B7 59.0(7) . .
C1 B3 B7 105.6(9) . .
C2 B3 B4 106.1(9) . .
C1 B3 B4 59.1(7) . .
B7 B3 B4 109.8(10) . .
C2 B3 B8 105.3(9) . .
C1 B3 B8 103.6(9) . .
B7 B3 B8 61.5(7) . .
B4 B3 B8 59.0(8) . .
C1 B4 B8 105.6(9) . .
C1 B4 B3 60.0(6) . .
B8 B4 B3 60.6(7) . .
C1 B4 B9 103.5(10) . .
B8 B4 B9 57.9(9) . .
B3 B4 B9 106.5(10) . .
C1 B4 B5 58.0(7) . .
B8 B4 B5 105.7(12) . .
B3 B4 B5 107.6(9) . .
B9 B4 B5 59.0(9) . .
C1 B5 B9 103.9(10) . .
C1 B5 B6 59.6(7) . .
B9 B5 B6 108.0(11) . .
C1 B5 B10 105.8(10) . .
B9 B5 B10 59.1(9) . .
B6 B5 B10 61.1(8) . .
C1 B5 B4 58.2(7) . .
B9 B5 B4 59.3(8) . .
B6 B5 B4 108.2(10) . .
B10 B5 B4 107.2(11) . .
C1 B6 C2 56.5(6) . .
C1 B6 B11 103.1(10) . .
C2 B6 B11 58.2(7) . .
C1 B6 B5 58.3(7) . .
C2 B6 B5 103.4(9) . .
B11 B6 B5 105.9(10) . .
C1 B6 B10 103.6(9) . .
C2 B6 B10 103.3(10) . .
B11 B6 B10 58.8(8) . .
B5 B6 B10 59.4(8) . .
C2 B7 B3 59.1(7) . .
C2 B7 B11 59.4(7) . .
B3 B7 B11 107.8(10) . .
C2 B7 B8 103.9(10) . .
B3 B7 B8 59.6(7) . .
B11 B7 B8 104.9(11) . .
C2 B7 B12 102.7(10) . .
B3 B7 B12 106.0(10) . .
B11 B7 B12 57.2(8) . .
B8 B7 B12 58.6(9) . .
B9 B8 B4 62.4(10) . .
B9 B8 B3 109.9(10) . .
B4 B8 B3 60.4(7) . .
B9 B8 B12 58.8(10) . .
B4 B8 B12 108.8(12) . .
B3 B8 B12 107.9(9) . .
B9 B8 B7 109.6(12) . .
B4 B8 B7 108.8(9) . .
B3 B8 B7 58.9(7) . .
B12 B8 B7 61.7(9) . .
B8 B9 B12 62.8(10) . .
B8 B9 B10 109.4(10) . .
B12 B9 B10 57.6(9) . .
B8 B9 B5 109.4(9) . .
B12 B9 B5 107.2(10) . .
B10 B9 B5 60.8(9) . .
B8 B9 B4 59.7(8) . .
B12 B9 B4 109.9(10) . .
B10 B9 B4 110.5(9) . .
B5 B9 B4 61.7(8) . .
B12 B10 B9 59.7(10) . .
B12 B10 B11 60.2(9) . .
B9 B10 B11 106.6(11) . .
B12 B10 B5 108.3(11) . .
B9 B10 B5 60.0(9) . .
B11 B10 B5 106.6(9) . .
B12 B10 B6 108.6(10) . .
B9 B10 B6 107.5(10) . .
B11 B10 B6 59.5(8) . .
B5 B10 B6 59.5(7) . .
C2 B11 B12 106.4(10) . .
C2 B11 B10 107.2(10) . .
B12 B11 B10 57.2(9) . .
C2 B11 B7 58.3(7) . .
B12 B11 B7 63.2(9) . .
B10 B11 B7 109.5(10) . .
C2 B11 B6 60.4(7) . .
B12 B11 B6 107.9(11) . .
B10 B11 B6 61.7(8) . .
B7 B11 B6 110.0(10) . .
B10 B12 B9 62.7(10) . .
B10 B12 B11 62.6(9) . .
B9 B12 B11 110.7(11) . .
B10 B12 B8 109.9(12) . .
B9 B12 B8 58.4(10) . .
B11 B12 B8 107.8(9) . .
B10 B12 B7 111.0(9) . .
B9 B12 B7 107.7(10) . .
B11 B12 B7 59.6(8) . .
B8 B12 B7 59.8(8) . .
N1 B13 C2 108.1(8) . .
N1 B13 C28 128.3(8) . .
C2 B13 C28 123.5(9) . .

loop_
_geom_bond_atom_site_label_1
_geom_bond_atom_site_label_2
_geom_bond_distance
_geom_bond_site_symmetry_2
Cu1 I2 2.504(2) .
Cu1 I1 2.5940(17) 2_766
Cu1 I1 2.6043(16) .
Cu1 Cu1 2.639(3) 2_766
I1 Cu1 2.5941(17) 2_766
N1 B13 1.419(14) .
N1 C11 1.429(12) .
N1 C16 1.482(11) .
N2 C28 1.364(13) .
N2 C29 1.401(13) .
N2 C31 1.493(13) .
N3 C28 1.372(12) .
N3 C30 1.391(14) .
N3 C34 1.505(15) .
C1 C11 1.511(13) .
C1 C2 1.668(14) .
C1 B5 1.731(16) .
C1 B4 1.735(14) .
C1 B3 1.751(16) .
C1 B6 1.755(17) .
C2 B13 1.574(13) .
C2 B7 1.710(16) .
C2 B3 1.711(15) .
C2 B11 1.730(16) .
C2 B6 1.770(18) .
C11 C12 1.489(15) .
C12 C15 1.552(17) .
C12 C13 1.587(17) .
C12 C14 1.59(2) .
C16 C17 1.393(13) .
C16 C21 1.429(15) .
C17 C18 1.393(15) .
C17 C25 1.511(16) .
C18 C19 1.346(19) .
C19 C20 1.394(18) .
C20 C21 1.363(14) .
C21 C22 1.536(15) .
C22 C24 1.546(18) .
C22 C23 1.570(17) .
C25 C27 1.512(15) .
C25 C26 1.513(17) .
C28 B13 1.587(15) .
C29 C30 1.349(16) .
C29 C37 1.512(16) .
C30 C38 1.525(15) .
C31 C33 1.510(14) .
C31 C32 1.518(14) .
C34 C35 1.529(18) .
C34 C36 1.548(18) .
B3 B7 1.759(19) .
B3 B4 1.768(18) .
B3 B8 1.772(16) .
B4 B8 1.74(2) .
B4 B9 1.79(2) .
B4 B5 1.83(2) .
B5 B9 1.78(2) .
B5 B6 1.797(19) .
B5 B10 1.80(2) .
B6 B11 1.79(2) .
B6 B10 1.825(18) .
B7 B11 1.78(2) .
B7 B8 1.806(19) .
B7 B12 1.84(2) .
B8 B9 1.71(2) .
B8 B12 1.78(2) .
B9 B12 1.72(2) .
B9 B10 1.77(2) .
B10 B12 1.68(2) .
B10 B11 1.77(2) .
B11 B12 1.733(19) .

loop_
_platon_squeeze_void_nr
_platon_squeeze_void_average_x
_platon_squeeze_void_average_y
_platon_squeeze_void_average_z
_platon_squeeze_void_volume
_platon_squeeze_void_count_electrons
1 0.125 0.210 0.092 11.1 3.1
2 0.501 0.910 0.999 382.3 125.7
3 0.898 0.789 0.908 9.7 2.8
